data_4032752
loop_
_publ_author_name
'Ren, Ji-Wei'
'Wang, Jing'
'Xiao, Jun-An'
'Li, Jun'
'Xiang, Hao-Yue'
'Chen, Xiao-Qing'
'Yang, Hua'

_publ_section_title
;
 L-Pyroglutamic Sulphonamide as Hydrogen-Bonding Organocatalyst:
 Enantioselective Diels-Alder Cyclization to Construct
 Carbazolespirooxindoles.
;
_journal_issue 12
_journal_name_full 'The Journal of organic chemistry'
_journal_page_first 6441
_journal_page_last 6449
_journal_paper_doi 10.1021/acs.joc.7b00733
_journal_volume 82
_journal_year 2017
_chemical_absolute_configuration ad
_chemical_formula_sum 'C56 H46 Br2 N4 O6'
_chemical_formula_weight 1030.79
_chemical_name_systematic
; 
 ? 
;
_space_group_IT_number 4
_symmetry_cell_setting monoclinic
_symmetry_space_group_name_Hall 'P 2yb'
_symmetry_space_group_name_H-M 'P 1 21 1'
_atom_sites_solution_hydrogens geom
_atom_sites_solution_primary direct
_atom_sites_solution_secondary difmap
_audit_creation_method SHELXL-97
_cell_angle_alpha 90.00
_cell_angle_beta 96.5887(18)
_cell_angle_gamma 90.00
_cell_formula_units_Z 1
_cell_length_a 8.6541(2)
_cell_length_b 10.3345(2)
_cell_length_c 14.6137(4)
_cell_measurement_reflns_used 4182
_cell_measurement_temperature 296(2)
_cell_measurement_theta_max 25.03
_cell_measurement_theta_min 2.37
_cell_volume 1298.36(5)
_computing_structure_refinement 'SHELXL-97 (Sheldrick, 1997)'
_computing_structure_solution 'SHELXS-97 (Sheldrick, 1990)'
_diffrn_ambient_temperature 296(2)
_diffrn_measured_fraction_theta_full 0.995
_diffrn_measured_fraction_theta_max 0.995
_diffrn_measurement_device_type 'CCD area detector'
_diffrn_measurement_method 'phi and omega scans'
_diffrn_radiation_monochromator graphite
_diffrn_radiation_source 'fine-focus sealed tube'
_diffrn_radiation_type MoK\a
_diffrn_radiation_wavelength 0.71073
_diffrn_reflns_av_R_equivalents 0.0154
_diffrn_reflns_av_sigmaI/netI 0.0523
_diffrn_reflns_limit_h_max 9
_diffrn_reflns_limit_h_min -10
_diffrn_reflns_limit_k_max 12
_diffrn_reflns_limit_k_min -12
_diffrn_reflns_limit_l_max 11
_diffrn_reflns_limit_l_min -17
_diffrn_reflns_number 7101
_diffrn_reflns_theta_full 25.03
_diffrn_reflns_theta_max 25.03
_diffrn_reflns_theta_min 2.37
_exptl_absorpt_coefficient_mu 1.613
_exptl_crystal_colour COLORLESS
_exptl_crystal_density_diffrn 1.318
_exptl_crystal_density_method 'not measured'
_exptl_crystal_description BAR
_exptl_crystal_F_000 528
_exptl_crystal_size_max 0.3
_exptl_crystal_size_mid 0.2
_exptl_crystal_size_min 0.2
_refine_diff_density_max 0.541
_refine_diff_density_min -0.536
_refine_diff_density_rms 0.049
_refine_ls_abs_structure_details 'Flack H D (1983), Acta Cryst. A39, 876-881'
_refine_ls_abs_structure_Flack 0.046(8)
_refine_ls_extinction_method none
_refine_ls_goodness_of_fit_ref 1.056
_refine_ls_hydrogen_treatment mixed
_refine_ls_matrix_type full
_refine_ls_number_parameters 307
_refine_ls_number_reflns 4182
_refine_ls_number_restraints 1
_refine_ls_restrained_S_all 1.056
_refine_ls_R_factor_all 0.0415
_refine_ls_R_factor_gt 0.0368
_refine_ls_shift/su_max 0.009
_refine_ls_shift/su_mean 0.002
_refine_ls_structure_factor_coef Fsqd
_refine_ls_weighting_details 'calc w=1/[\s^2^(Fo^2^)+(0.0583P)^2^+0.0147P] where P=(Fo^2^+2Fc^2^)/3'
_refine_ls_weighting_scheme calc
_refine_ls_wR_factor_gt 0.0982
_refine_ls_wR_factor_ref 0.1004
_reflns_number_gt 3711
_reflns_number_total 4182
_reflns_threshold_expression >2sigma(I)
_cod_data_source_file jo7b00733_si_002.cif
_cod_data_source_block ja
_cod_depositor_comments
;
The following automatic conversions were performed:

'_symmetry_cell_setting' value 'Monoclinic' changed to 'monoclinic'
according to
/home/data/users/saulius/crontab/automatic-downloads/current/ACS/lib/dictionaries/cif_core.dic
dictionary named 'cif_core.dic' version 2.4.2 from 2011-04-26.

Automatic conversion script
Id: cif_fix_values 4973 2017-02-22 13:04:09Z antanas 
;
_cod_original_sg_symbol_H-M P2(1)
_cod_database_code 4032752

loop_
_symmetry_equiv_pos_as_xyz
'x, y, z'
'-x, y+1/2, -z'

loop_
_atom_site_label
_atom_site_type_symbol
_atom_site_fract_x
_atom_site_fract_y
_atom_site_fract_z
_atom_site_U_iso_or_equiv
_atom_site_adp_type
_atom_site_occupancy
_atom_site_symmetry_multiplicity
_atom_site_calc_flag
_atom_site_refinement_flags
Br1 Br -0.34898(5) -0.14648(3) -0.41730(3) 0.07086(17) Uani 1 1 d .
N1 N -0.1351(3) 0.2002(2) -0.16973(17) 0.0374(6) Uani 1 1 d .
H1A H -0.0866 0.1477 -0.1308 0.045 Uiso 1 1 calc R
N2 N -0.1024(3) 0.7611(3) -0.1480(2) 0.0478(7) Uani 1 1 d .
H2A H -0.1412 0.8104 -0.1091 0.057 Uiso 1 1 calc R
C17 C -0.0721(4) 0.5965(3) -0.2433(2) 0.0398(7) Uani 1 1 d .
O1 O -0.0813(3) 0.3850(2) -0.08888(15) 0.0481(6) Uani 1 1 d .
C2 C -0.3258(4) 0.0231(3) -0.3689(2) 0.0441(8) Uani 1 1 d .
C5 C -0.2787(3) 0.2684(3) -0.2997(2) 0.0333(6) Uani 1 1 d .
C8 C -0.1388(3) 0.3294(3) -0.1577(2) 0.0338(7) Uani 1 1 d .
C3 C -0.2378(4) 0.0377(3) -0.2850(2) 0.0429(7) Uani 1 1 d .
H3A H -0.1937 -0.0328 -0.2522 0.052 Uiso 1 1 calc R
C0AA C -0.3661(4) 0.4728(3) -0.2191(2) 0.0366(7) Uani 1 1 d .
H0AA H -0.4202 0.5057 -0.2770 0.044 Uiso 1 1 calc R
C10 C -0.4596(4) 0.3530(5) -0.0841(2) 0.0501(7) Uani 1 1 d .
H10A H -0.3715 0.3822 -0.0475 0.060 Uiso 1 1 calc R
C16 C -0.1693(4) 0.6485(3) -0.1855(2) 0.0396(7) Uani 1 1 d .
C1 C -0.3917(5) 0.1272(3) -0.4174(2) 0.0472(8) Uani 1 1 d .
H1B H -0.4526 0.1145 -0.4733 0.057 Uiso 1 1 calc R
C15 C -0.3144(4) 0.5920(3) -0.1595(2) 0.0427(8) Uani 1 1 d .
H15A H -0.3959 0.6568 -0.1665 0.051 Uiso 1 1 calc R
H15B H -0.2988 0.5666 -0.0952 0.051 Uiso 1 1 calc R
C28 C -0.1699(4) 0.4998(3) -0.3926(2) 0.0433(8) Uani 1 1 d .
C18 C -0.1095(4) 0.4713(3) -0.2936(2) 0.0363(7) Uani 1 1 d .
H18A H -0.0130 0.4215 -0.2930 0.044 Uiso 1 1 calc R
C7 C -0.2280(3) 0.3892(3) -0.2445(2) 0.0339(6) Uani 1 1 d .
C14 C -0.6167(4) 0.3466(4) -0.2259(3) 0.0533(8) Uani 1 1 d .
H14A H -0.6365 0.3698 -0.2876 0.064 Uiso 1 1 calc R
C20 C 0.0575(4) 0.6802(3) -0.2443(2) 0.0437(7) Uani 1 1 d .
C6 C -0.3670(4) 0.2514(3) -0.3824(2) 0.0439(8) Uani 1 1 d .
H6A H -0.4102 0.3224 -0.4151 0.053 Uiso 1 1 calc R
C4 C -0.2186(3) 0.1612(3) -0.2524(2) 0.0343(6) Uani 1 1 d .
C9 C -0.4830(3) 0.3903(3) -0.1743(2) 0.0396(7) Uani 1 1 d .
C24 C 0.0379(4) 0.7812(3) -0.1837(3) 0.0502(8) Uani 1 1 d .
C25 C 0.1942(5) 0.6770(4) -0.2882(3) 0.0648(11) Uani 1 1 d .
H25A H 0.2114 0.6108 -0.3289 0.078 Uiso 1 1 calc R
C26 C 0.2790(5) 0.8733(5) -0.2098(4) 0.0872(16) Uani 1 1 d .
H26A H 0.3542 0.9377 -0.2001 0.105 Uiso 1 1 calc R
C13 C -0.7218(5) 0.2684(4) -0.1865(4) 0.0690(12) Uani 1 1 d .
H13A H -0.8113 0.2400 -0.2222 0.083 Uiso 1 1 calc R
C11 C -0.5631(5) 0.2730(5) -0.0455(4) 0.0694(12) Uani 1 1 d .
H11A H -0.5421 0.2467 0.0156 0.083 Uiso 1 1 calc R
C12 C -0.6959(6) 0.2329(4) -0.0971(4) 0.0715(13) Uani 1 1 d .
H12A H -0.7676 0.1817 -0.0710 0.086 Uiso 1 1 calc R
C27 C 0.1458(5) 0.8792(4) -0.1640(4) 0.0702(12) Uani 1 1 d .
H27A H 0.1306 0.9451 -0.1226 0.084 Uiso 1 1 calc R
O2 O -0.2929(4) 0.5452(3) -0.41927(17) 0.0570(6) Uani 1 1 d .
O3 O -0.0647(4) 0.4661(4) -0.4477(2) 0.0786(9) Uani 1 1 d .
C29 C 0.2999(6) 0.7728(5) -0.2695(4) 0.0821(14) Uani 1 1 d .
H29A H 0.3905 0.7709 -0.2980 0.099 Uiso 1 1 calc R
C30 C -0.1017(9) 0.4942(7) -0.5467(4) 0.1027(18) Uani 1 1 d .
H30A H -0.0425 0.4365 -0.5817 0.123 Uiso 1 1 calc R
H30B H -0.2113 0.4777 -0.5648 0.123 Uiso 1 1 calc R
C31 C -0.0677(13) 0.6235(9) -0.5682(5) 0.148(3) Uani 1 1 d .
H31A H -0.0922 0.6374 -0.6332 0.222 Uiso 1 1 calc R
H31B H 0.0409 0.6402 -0.5508 0.222 Uiso 1 1 calc R
H31C H -0.1286 0.6810 -0.5352 0.222 Uiso 1 1 calc R

loop_
_atom_site_aniso_label
_atom_site_aniso_U_11
_atom_site_aniso_U_22
_atom_site_aniso_U_33
_atom_site_aniso_U_23
_atom_site_aniso_U_13
_atom_site_aniso_U_12
Br1 0.0819(3) 0.03727(18) 0.0907(3) -0.02425(19) -0.0019(2) -0.00518(18)
N1 0.0452(15) 0.0337(12) 0.0309(13) 0.0075(10) -0.0057(11) 0.0021(10)
N2 0.0545(17) 0.0309(13) 0.0566(17) -0.0111(12) 0.0001(14) -0.0044(12)
C17 0.0417(17) 0.0313(14) 0.0464(18) 0.0061(14) 0.0054(14) -0.0041(13)
O1 0.0504(12) 0.0548(15) 0.0367(12) -0.0020(10) -0.0057(9) -0.0071(10)
C2 0.0504(19) 0.0289(15) 0.052(2) -0.0105(14) -0.0001(15) -0.0020(13)
C5 0.0362(16) 0.0279(13) 0.0354(16) 0.0021(12) 0.0032(13) -0.0006(12)
C8 0.0322(14) 0.0375(18) 0.0310(15) -0.0034(12) 0.0005(12) -0.0033(12)
C3 0.0487(18) 0.0261(13) 0.052(2) 0.0060(13) -0.0012(15) 0.0032(13)
C0AA 0.0416(18) 0.0302(15) 0.0375(17) -0.0036(12) 0.0024(14) 0.0026(12)
C10 0.0426(16) 0.0516(17) 0.058(2) 0.009(2) 0.0128(14) 0.0041(19)
C16 0.0493(19) 0.0284(13) 0.0407(17) -0.0060(13) 0.0032(14) -0.0042(13)
C1 0.062(2) 0.0408(19) 0.0349(18) -0.0105(13) -0.0106(15) 0.0010(16)
C15 0.0504(19) 0.0318(14) 0.0479(19) -0.0120(14) 0.0138(15) -0.0006(14)
C28 0.060(2) 0.0335(15) 0.0380(18) -0.0026(13) 0.0141(16) 0.0010(16)
C18 0.0416(17) 0.0302(15) 0.0381(17) 0.0024(12) 0.0093(14) 0.0002(12)
C7 0.0372(15) 0.0306(14) 0.0332(15) 0.0007(11) 0.0012(12) 0.0009(11)
C14 0.0430(17) 0.0508(17) 0.065(2) 0.005(2) 0.0035(15) -0.0045(18)
C20 0.0478(19) 0.0330(16) 0.0501(19) 0.0097(15) 0.0042(15) -0.0012(14)
C6 0.057(2) 0.0341(16) 0.0368(17) 0.0005(13) -0.0110(15) 0.0045(14)
C4 0.0335(16) 0.0351(15) 0.0336(15) 0.0019(12) 0.0009(12) 0.0010(12)
C9 0.0379(16) 0.0316(14) 0.0501(19) -0.0020(12) 0.0083(14) 0.0012(11)
C24 0.052(2) 0.0354(17) 0.062(2) 0.0088(15) -0.0003(17) -0.0045(15)
C25 0.054(2) 0.056(2) 0.087(3) 0.020(2) 0.025(2) -0.0031(18)
C26 0.064(3) 0.058(3) 0.135(4) 0.016(3) -0.008(3) -0.023(2)
C13 0.042(2) 0.067(3) 0.097(4) -0.017(2) 0.005(2) -0.0122(19)
C11 0.066(3) 0.068(3) 0.079(3) 0.017(2) 0.027(2) -0.001(2)
C12 0.061(3) 0.051(2) 0.107(4) 0.001(2) 0.031(3) -0.0102(19)
C27 0.061(2) 0.038(2) 0.108(3) 0.005(2) -0.005(2) -0.0154(17)
O2 0.0736(17) 0.0436(13) 0.0532(16) 0.0120(12) 0.0043(12) 0.0121(14)
O3 0.092(2) 0.102(3) 0.0473(16) 0.0092(15) 0.0300(16) 0.0227(18)
C29 0.059(3) 0.075(3) 0.114(4) 0.022(3) 0.017(3) -0.007(2)
C30 0.139(5) 0.126(5) 0.046(3) 0.011(3) 0.022(3) 0.029(4)
C31 0.218(9) 0.139(7) 0.100(5) 0.039(5) 0.077(6) 0.040(7)

loop_
_atom_type_symbol
_atom_type_description
_atom_type_scat_dispersion_real
_atom_type_scat_dispersion_imag
_atom_type_scat_source
C C 0.0033 0.0016 'International Tables Vol C Tables 4.2.6.8 and 6.1.1.4'
H H 0.0000 0.0000 'International Tables Vol C Tables 4.2.6.8 and 6.1.1.4'
O O 0.0106 0.0060 'International Tables Vol C Tables 4.2.6.8 and 6.1.1.4'
N N 0.0061 0.0033 'International Tables Vol C Tables 4.2.6.8 and 6.1.1.4'
Br Br -0.2901 2.4595 'International Tables Vol C Tables 4.2.6.8 and 6.1.1.4'

loop_
_geom_angle_atom_site_label_1
_geom_angle_atom_site_label_2
_geom_angle_atom_site_label_3
_geom_angle
C8 N1 C4 112.4(2)
C8 N1 H1A 123.8
C4 N1 H1A 123.8
C16 N2 C24 108.7(3)
C16 N2 H2A 125.7
C24 N2 H2A 125.7
C16 C17 C20 108.0(3)
C16 C17 C18 121.8(3)
C20 C17 C18 130.2(3)
C1 C2 C3 121.9(3)
C1 C2 Br1 120.8(3)
C3 C2 Br1 117.3(2)
C6 C5 C4 118.9(3)
C6 C5 C7 132.2(3)
C4 C5 C7 108.9(3)
O1 C8 N1 124.3(3)
O1 C8 C7 127.8(3)
N1 C8 C7 107.9(2)
C4 C3 C2 116.5(3)
C4 C3 H3A 121.7
C2 C3 H3A 121.7
C9 C0AA C15 111.5(2)
C9 C0AA C7 110.9(2)
C15 C0AA C7 113.4(2)
C9 C0AA H0AA 106.8
C15 C0AA H0AA 106.8
C7 C0AA H0AA 106.8
C9 C10 C11 122.0(4)
C9 C10 H10A 119.0
C11 C10 H10A 119.0
C17 C16 N2 108.4(3)
C17 C16 C15 127.3(3)
N2 C16 C15 124.1(3)
C2 C1 C6 119.7(3)
C2 C1 H1B 120.1
C6 C1 H1B 120.1
C16 C15 C0AA 111.8(2)
C16 C15 H15A 109.3
C0AA C15 H15A 109.3
C16 C15 H15B 109.3
C0AA C15 H15B 109.3
H15A C15 H15B 107.9
O2 C28 O3 123.7(3)
O2 C28 C18 126.3(3)
O3 C28 C18 110.1(3)
C17 C18 C28 109.4(2)
C17 C18 C7 111.0(2)
C28 C18 C7 111.8(3)
C17 C18 H18A 108.2
C28 C18 H18A 108.2
C7 C18 H18A 108.2
C5 C7 C8 101.2(2)
C5 C7 C0AA 113.6(2)
C8 C7 C0AA 110.7(2)
C5 C7 C18 111.5(2)
C8 C7 C18 107.6(2)
C0AA C7 C18 111.7(2)
C9 C14 C13 120.7(4)
C9 C14 H14A 119.7
C13 C14 H14A 119.7
C24 C20 C25 118.5(4)
C24 C20 C17 107.3(3)
C25 C20 C17 134.1(4)
C5 C6 C1 119.4(3)
C5 C6 H6A 120.3
C1 C6 H6A 120.3
C3 C4 C5 123.5(3)
C3 C4 N1 127.1(3)
C5 C4 N1 109.4(3)
C10 C9 C14 117.1(3)
C10 C9 C0AA 122.6(3)
C14 C9 C0AA 120.2(3)
C27 C24 C20 123.5(4)
C27 C24 N2 128.9(4)
C20 C24 N2 107.6(3)
C29 C25 C20 118.3(4)
C29 C25 H25A 120.9
C20 C25 H25A 120.9
C29 C26 C27 120.6(4)
C29 C26 H26A 119.7
C27 C26 H26A 119.7
C12 C13 C14 121.0(4)
C12 C13 H13A 119.5
C14 C13 H13A 119.5
C12 C11 C10 119.9(4)
C12 C11 H11A 120.1
C10 C11 H11A 120.1
C13 C12 C11 119.2(4)
C13 C12 H12A 120.4
C11 C12 H12A 120.4
C24 C27 C26 116.2(4)
C24 C27 H27A 121.9
C26 C27 H27A 121.9
C28 O3 C30 117.2(4)
C25 C29 C26 122.9(4)
C25 C29 H29A 118.6
C26 C29 H29A 118.6
C31 C30 O3 112.2(6)
C31 C30 H30A 109.2
O3 C30 H30A 109.2
C31 C30 H30B 109.2
O3 C30 H30B 109.2
H30A C30 H30B 107.9
C30 C31 H31A 109.5
C30 C31 H31B 109.5
H31A C31 H31B 109.5
C30 C31 H31C 109.5
H31A C31 H31C 109.5
H31B C31 H31C 109.5

loop_
_geom_bond_atom_site_label_1
_geom_bond_atom_site_label_2
_geom_bond_distance
Br1 C2 1.893(3)
N1 C8 1.347(4)
N1 C4 1.394(4)
N1 H1A 0.8600
N2 C16 1.384(4)
N2 C24 1.392(5)
N2 H2A 0.8600
C17 C16 1.368(5)
C17 C20 1.419(5)
C17 C18 1.504(4)
O1 C8 1.215(4)
C2 C1 1.376(5)
C2 C3 1.375(5)
C5 C6 1.365(5)
C5 C4 1.376(4)
C5 C7 1.523(4)
C8 C7 1.537(4)
C3 C4 1.366(5)
C3 H3A 0.9300
C0AA C9 1.526(4)
C0AA C15 1.545(4)
C0AA C7 1.554(4)
C0AA H0AA 0.9800
C10 C9 1.366(5)
C10 C11 1.386(6)
C10 H10A 0.9300
C16 C15 1.474(5)
C1 C6 1.389(5)
C1 H1B 0.9300
C15 H15A 0.9700
C15 H15B 0.9700
C28 O2 1.187(4)
C28 O3 1.330(4)
C28 C18 1.509(5)
C18 C7 1.567(4)
C18 H18A 0.9800
C14 C9 1.382(5)
C14 C13 1.391(6)
C14 H14A 0.9300
C20 C24 1.391(5)
C20 C25 1.409(5)
C6 H6A 0.9300
C24 C27 1.385(5)
C25 C29 1.355(7)
C25 H25A 0.9300
C26 C29 1.381(8)
C26 C27 1.400(7)
C26 H26A 0.9300
C13 C12 1.351(7)
C13 H13A 0.9300
C11 C12 1.365(7)
C11 H11A 0.9300
C12 H12A 0.9300
C27 H27A 0.9300
O3 C30 1.473(6)
C29 H29A 0.9300
C30 C31 1.412(11)
C30 H30A 0.9700
C30 H30B 0.9700
C31 H31A 0.9600
C31 H31B 0.9600
C31 H31C 0.9600

loop_
_geom_torsion_atom_site_label_1
_geom_torsion_atom_site_label_2
_geom_torsion_atom_site_label_3
_geom_torsion_atom_site_label_4
_geom_torsion
C4 N1 C8 O1 176.0(3)
C4 N1 C8 C7 -3.4(3)
C1 C2 C3 C4 -0.3(5)
Br1 C2 C3 C4 178.2(2)
C20 C17 C16 N2 -1.6(4)
C18 C17 C16 N2 178.5(3)
C20 C17 C16 C15 -176.7(3)
C18 C17 C16 C15 3.5(5)
C24 N2 C16 C17 0.8(4)
C24 N2 C16 C15 176.1(3)
C3 C2 C1 C6 1.4(6)
Br1 C2 C1 C6 -177.0(3)
C17 C16 C15 C0AA -10.4(5)
N2 C16 C15 C0AA 175.3(3)
C9 C0AA C15 C16 162.1(3)
C7 C0AA C15 C16 36.0(4)
C16 C17 C18 C28 102.2(3)
C20 C17 C18 C28 -77.6(4)
C16 C17 C18 C7 -21.5(4)
C20 C17 C18 C7 158.7(3)
O2 C28 C18 C17 -71.6(4)
O3 C28 C18 C17 108.7(3)
O2 C28 C18 C7 51.7(4)
O3 C28 C18 C7 -128.1(3)
C6 C5 C7 C8 177.3(3)
C4 C5 C7 C8 -3.0(3)
C6 C5 C7 C0AA 58.7(4)
C4 C5 C7 C0AA -121.6(3)
C6 C5 C7 C18 -68.5(4)
C4 C5 C7 C18 111.2(3)
O1 C8 C7 C5 -175.6(3)
N1 C8 C7 C5 3.8(3)
O1 C8 C7 C0AA -55.0(4)
N1 C8 C7 C0AA 124.5(3)
O1 C8 C7 C18 67.3(4)
N1 C8 C7 C18 -113.2(3)
C9 C0AA C7 C5 51.0(3)
C15 C0AA C7 C5 177.5(3)
C9 C0AA C7 C8 -62.0(3)
C15 C0AA C7 C8 64.4(3)
C9 C0AA C7 C18 178.1(3)
C15 C0AA C7 C18 -55.5(3)
C17 C18 C7 C5 174.5(2)
C28 C18 C7 C5 52.2(3)
C17 C18 C7 C8 -75.4(3)
C28 C18 C7 C8 162.3(2)
C17 C18 C7 C0AA 46.3(3)
C28 C18 C7 C0AA -76.0(3)
C16 C17 C20 C24 1.8(4)
C18 C17 C20 C24 -178.4(3)
C16 C17 C20 C25 178.4(4)
C18 C17 C20 C25 -1.7(6)
C4 C5 C6 C1 -1.1(5)
C7 C5 C6 C1 178.6(3)
C2 C1 C6 C5 -0.7(6)
C2 C3 C4 C5 -1.6(5)
C2 C3 C4 N1 180.0(3)
C6 C5 C4 C3 2.3(5)
C7 C5 C4 C3 -177.5(3)
C6 C5 C4 N1 -179.0(3)
C7 C5 C4 N1 1.2(3)
C8 N1 C4 C3 -179.9(3)
C8 N1 C4 C5 1.5(3)
C11 C10 C9 C14 1.1(6)
C11 C10 C9 C0AA -176.9(4)
C13 C14 C9 C10 0.1(5)
C13 C14 C9 C0AA 178.2(3)
C15 C0AA C9 C10 -48.5(4)
C7 C0AA C9 C10 78.9(4)
C15 C0AA C9 C14 133.5(3)
C7 C0AA C9 C14 -99.0(3)
C25 C20 C24 C27 0.0(6)
C17 C20 C24 C27 177.2(4)
C25 C20 C24 N2 -178.5(3)
C17 C20 C24 N2 -1.3(4)
C16 N2 C24 C27 -178.1(4)
C16 N2 C24 C20 0.3(4)
C24 C20 C25 C29 -0.2(6)
C17 C20 C25 C29 -176.6(4)
C9 C14 C13 C12 -0.2(6)
C9 C10 C11 C12 -2.4(6)
C14 C13 C12 C11 -1.1(7)
C10 C11 C12 C13 2.3(7)
C20 C24 C27 C26 0.8(6)
N2 C24 C27 C26 179.0(4)
C29 C26 C27 C24 -1.3(7)
O2 C28 O3 C30 3.5(6)
C18 C28 O3 C30 -176.7(4)
C20 C25 C29 C26 -0.3(7)
C27 C26 C29 C25 1.1(8)
C28 O3 C30 C31 82.3(7)

loop_
_platon_squeeze_void_nr
_platon_squeeze_void_average_x
_platon_squeeze_void_average_y
_platon_squeeze_void_average_z
_platon_squeeze_void_volume
_platon_squeeze_void_count_electrons
_platon_squeeze_void_content
1 0.285 0.550 1.007 52 15 ' '
2 0.715 0.050 0.993 52 15 ' '
